data_4510565
loop_
_publ_author_name
'Eccles, Kevin S.'
'Morrison, Robin E.'
'Maguire, Anita R.'
'Lawrence, Simon E.'

_publ_section_title
;
 Crystal Landscape of Primary Aromatic Thioamides
;
_journal_issue 6
_journal_name_full 'Crystal Growth &amp; Design'
_journal_page_first 2753
_journal_paper_doi 10.1021/cg401891f
_journal_volume 14
_journal_year 2014
_chemical_absolute_configuration ad
_chemical_formula_moiety 'C7 H6 N2 O2 S'
_chemical_formula_sum 'C7 H6 N2 O2 S'
_chemical_formula_weight 182.20
_chemical_name_common 2-nitro-thiobenzamide
_space_group_crystal_system orthorhombic
_space_group_IT_number 33
_space_group_name_Hall 'P 2c -2n'
_space_group_name_H-M_alt 'P n a 21'
_symmetry_space_group_name_Hall 'P 2c -2n'
_symmetry_space_group_name_H-M 'P n a 21'
_atom_sites_solution_hydrogens geom
_atom_sites_solution_primary direct
_atom_sites_solution_secondary difmap
_cell_angle_alpha 90
_cell_angle_beta 90
_cell_angle_gamma 90
_cell_formula_units_Z 4
_cell_length_a 9.077(7)
_cell_length_b 12.808(10)
_cell_length_c 7.145(4)
_cell_measurement_reflns_used 4031
_cell_measurement_temperature 300.(2)
_cell_measurement_theta_max 24.9779
_cell_measurement_theta_min 2.7392
_cell_volume 830.7(10)
_computing_cell_refinement 'SAINT V7.68A (Bruker AXS, 2009)'
_computing_data_collection 'Bruker Instrument Service v2009, 3, 0, 0'
_computing_data_reduction 'SAINT V7.68A (Bruker AXS, 2009)'
_computing_molecular_graphics 'Mercury 3.0 (Macrae et al, 2008)'
_computing_structure_refinement 'SHELXL-97 (Sheldrick, 2008)'
_computing_structure_solution 'SHELXS-97 (Sheldrick, 2008)'
_diffrn_ambient_temperature 300(2)
_diffrn_detector_area_resol_mean 8.3330
_diffrn_measured_fraction_theta_full 0.994
_diffrn_measured_fraction_theta_max 0.994
_diffrn_measurement_device_type 'Bruker SMART X2S'
_diffrn_measurement_method '\w scans'
_diffrn_radiation_monochromator 'doubly curved silicon crystal'
_diffrn_radiation_source 'micro-focus sealed tube'
_diffrn_radiation_type MoK\a
_diffrn_radiation_wavelength 0.71073
_diffrn_reflns_av_R_equivalents 0.0521
_diffrn_reflns_av_sigmaI/netI 0.0379
_diffrn_reflns_limit_h_max 10
_diffrn_reflns_limit_h_min -10
_diffrn_reflns_limit_k_max 15
_diffrn_reflns_limit_k_min -15
_diffrn_reflns_limit_l_max 8
_diffrn_reflns_limit_l_min -8
_diffrn_reflns_number 6935
_diffrn_reflns_theta_full 25.47
_diffrn_reflns_theta_max 25.47
_diffrn_reflns_theta_min 3.27
_exptl_absorpt_coefficient_mu 0.347
_exptl_absorpt_correction_T_max 0.7452
_exptl_absorpt_correction_T_min 0.4747
_exptl_absorpt_correction_type multi-scan
_exptl_absorpt_process_details 'SADABS V2008/1 (Bruker AXS)'
_exptl_crystal_colour yellow
_exptl_crystal_density_diffrn 1.457
_exptl_crystal_density_method 'not measured'
_exptl_crystal_description Needle
_exptl_crystal_F_000 376
_exptl_crystal_size_max 0.420
_exptl_crystal_size_mid 0.160
_exptl_crystal_size_min 0.080
_refine_diff_density_max 0.313
_refine_diff_density_min -0.208
_refine_ls_abs_structure_details 'Flack H D (1983), Acta Cryst. A39, 876-881'
_refine_ls_abs_structure_Flack 0.09(13)
_refine_ls_extinction_method none
_refine_ls_goodness_of_fit_ref 1.080
_refine_ls_hydrogen_treatment mixed
_refine_ls_matrix_type full
_refine_ls_number_parameters 117
_refine_ls_number_reflns 1511
_refine_ls_number_restraints 3
_refine_ls_restrained_S_all 1.079
_refine_ls_R_factor_all 0.0450
_refine_ls_R_factor_gt 0.0412
_refine_ls_shift/su_max 0.000
_refine_ls_shift/su_mean 0.000
_refine_ls_structure_factor_coef Fsqd
_refine_ls_weighting_details 'calc w=1/[\s^2^(Fo^2^)+(0.0753P)^2^+0.0729P] where P=(Fo^2^+2Fc^2^)/3'
_refine_ls_weighting_scheme calc
_refine_ls_wR_factor_gt 0.1075
_refine_ls_wR_factor_ref 0.1116
_reflns_number_gt 1398
_reflns_number_total 1511
_reflns_threshold_expression >2sigma(I)
_cod_data_source_file cg401891f_si_003.cif
_cod_data_source_block Compound_11
_cod_depositor_comments
;
 Correcting a typo in the data item name by changing it from
 '_geom_torsion_atm_site_label_1' to '_geom_torsion_atom_site_label_1'.

 Antanas Vaitkus,
 2017-01-29

 Adding full bibliography for 4510565--4510578.cif.
;
_cod_database_code 4510565

loop_
_space_group_symop_operation_xyz
'x, y, z'
'-x, -y, z+1/2'
'x+1/2, -y+1/2, z'
'-x+1/2, y+1/2, z+1/2'

loop_
_atom_site_type_symbol
_atom_site_label
_atom_site_fract_x
_atom_site_fract_y
_atom_site_fract_z
_atom_site_U_iso_or_equiv
_atom_site_adp_type
_atom_site_calc_flag
_atom_site_refinement_flags
_atom_site_occupancy
C C1 0.1046(3) 0.34663(18) 0.2431(4) 0.0334(5) Uani d . 1
C C2 0.2076(3) 0.42493(19) 0.2080(4) 0.0369(5) Uani d . 1
C C3 0.3134(3) 0.4527(2) 0.3354(5) 0.0511(7) Uani d . 1
H H3 0.382 0.5041 0.306 0.061 Uiso calc R 1
C C4 0.3173(3) 0.4043(3) 0.5067(4) 0.0548(8) Uani d . 1
H H4 0.3874 0.4238 0.595 0.066 Uiso calc R 1
C C5 0.2185(4) 0.3276(3) 0.5471(5) 0.0586(8) Uani d . 1
H H5 0.2223 0.2943 0.6627 0.07 Uiso calc R 1
C C6 0.1124(4) 0.2988(2) 0.4180(4) 0.0482(7) Uani d . 1
H H6 0.0452 0.2466 0.4484 0.058 Uiso calc R 1
C C7 -0.0129(3) 0.3090(2) 0.1121(4) 0.0356(6) Uani d . 1
N N10 0.2061(3) 0.48004(18) 0.0283(4) 0.0513(6) Uani d . 1
O O12 0.3094(3) 0.5362(2) -0.0098(5) 0.1018(12) Uani d . 1
S S8 0.02100(7) 0.21113(5) -0.03514(13) 0.0502(2) Uani d . 1
N N9 -0.1413(3) 0.3519(2) 0.1332(4) 0.0499(6) Uani d D 1
O O11 0.1034(3) 0.46824(19) -0.0766(3) 0.0673(7) Uani d . 1
H H9A -0.218(4) 0.321(4) 0.096(10) 0.119(19) Uiso d D 1
H H9B -0.159(4) 0.402(3) 0.207(5) 0.072(12) Uiso d D 1

loop_
_atom_site_aniso_label
_atom_site_aniso_U_11
_atom_site_aniso_U_22
_atom_site_aniso_U_33
_atom_site_aniso_U_12
_atom_site_aniso_U_13
_atom_site_aniso_U_23
C1 0.0342(11) 0.0421(12) 0.0239(12) 0.0014(9) -0.0009(10) -0.0040(10)
C2 0.0430(13) 0.0361(11) 0.0317(13) -0.0001(10) 0.0004(11) 0.0005(10)
C3 0.0479(15) 0.0533(15) 0.0523(19) -0.0124(12) -0.0003(13) -0.0138(15)
C4 0.0469(14) 0.080(2) 0.0378(18) -0.0015(13) -0.0103(12) -0.0179(14)
C5 0.071(2) 0.080(2) 0.0251(13) 0.0076(17) -0.0083(14) 0.0005(15)
C6 0.0520(16) 0.0632(16) 0.0292(16) -0.0105(11) 0.0007(11) 0.0084(12)
C7 0.0398(14) 0.0415(12) 0.0256(13) -0.0032(10) -0.0032(11) -0.0003(10)
N10 0.0629(15) 0.0426(11) 0.0485(15) -0.0078(10) 0.0037(13) 0.0099(10)
O12 0.0959(19) 0.111(2) 0.098(3) -0.0505(17) -0.014(2) 0.056(2)
S8 0.0474(4) 0.0582(4) 0.0449(4) 0.0036(3) -0.0066(4) -0.0198(4)
N9 0.0392(12) 0.0640(15) 0.0467(15) 0.0042(11) -0.0045(11) -0.0167(12)
O11 0.0850(17) 0.0711(13) 0.0457(15) -0.0103(12) -0.0112(12) 0.0200(11)

loop_
_atom_type_symbol
_atom_type_description
_atom_type_scat_dispersion_real
_atom_type_scat_dispersion_imag
_atom_type_scat_source
C C 0.0033 0.0016 'International Tables Vol C Tables 4.2.6.8 and 6.1.1.4'
H H 0.0000 0.0000 'International Tables Vol C Tables 4.2.6.8 and 6.1.1.4'
N N 0.0061 0.0033 'International Tables Vol C Tables 4.2.6.8 and 6.1.1.4'
O O 0.0106 0.0060 'International Tables Vol C Tables 4.2.6.8 and 6.1.1.4'
S S 0.1246 0.1234 'International Tables Vol C Tables 4.2.6.8 and 6.1.1.4'

loop_
_geom_angle_atom_site_label_1
_geom_angle_atom_site_label_2
_geom_angle_atom_site_label_3
_geom_angle
C6 C1 C2 116.4(2)
C6 C1 C7 117.0(2)
C2 C1 C7 126.6(2)
C3 C2 C1 122.5(3)
C3 C2 N10 117.6(2)
C1 C2 N10 119.9(2)
C2 C3 C4 119.6(3)
C2 C3 H3 120.2
C4 C3 H3 120.2
C5 C4 C3 119.9(3)
C5 C4 H4 120.1
C3 C4 H4 120.1
C4 C5 C6 120.6(3)
C4 C5 H5 119.7
C6 C5 H5 119.7
C5 C6 C1 121.0(3)
C5 C6 H6 119.5
C1 C6 H6 119.5
N9 C7 C1 115.5(2)
N9 C7 S8 124.0(2)
C1 C7 S8 120.35(19)
O11 N10 O12 122.2(3)
O11 N10 C2 119.4(2)
O12 N10 C2 118.4(3)
C7 N9 H9A 121.(4)
C7 N9 H9B 125.(3)
H9A N9 H9B 113.(5)

loop_
_geom_bond_atom_site_label_1
_geom_bond_atom_site_label_2
_geom_bond_distance
C1 C6 1.393(4)
C1 C2 1.394(4)
C1 C7 1.499(3)
C2 C3 1.370(4)
C2 N10 1.465(4)
C3 C4 1.373(5)
C3 H3 0.93
C4 C5 1.361(5)
C4 H4 0.93
C5 C6 1.384(5)
C5 H5 0.93
C6 H6 0.93
C7 N9 1.297(4)
C7 S8 1.665(3)
N10 O11 1.205(4)
N10 O12 1.213(4)
N9 H9A 0.85(2)
N9 H9B 0.845(19)

loop_
_geom_hbond_atom_site_label_D
_geom_hbond_atom_site_label_H
_geom_hbond_atom_site_label_A
_geom_hbond_site_symmetry_A
_geom_hbond_distance_DH
_geom_hbond_distance_HA
_geom_hbond_distance_DA
_geom_hbond_angle_DHA
N9 H9A S8 3_455 0.85(2) 2.58(3) 3.391(3) 162.(5)
N9 H9B O11 2_565 0.845(19) 2.33(2) 3.118(4) 156.(3)
N9 H9B O12 2_565 0.845(19) 2.56(3) 3.299(5) 146.(4)

loop_
_geom_torsion_atom_site_label_1
_geom_torsion_atom_site_label_2
_geom_torsion_atom_site_label_3
_geom_torsion_atom_site_label_4
_geom_torsion
C6 C1 C2 C3 1.3(4)
C7 C1 C2 C3 -178.6(3)
C6 C1 C2 N10 -179.3(2)
C7 C1 C2 N10 0.7(4)
C1 C2 C3 C4 -1.7(4)
N10 C2 C3 C4 179.0(3)
C2 C3 C4 C5 1.4(5)
C3 C4 C5 C6 -0.9(5)
C4 C5 C6 C1 0.5(5)
C2 C1 C6 C5 -0.7(4)
C7 C1 C6 C5 179.2(3)
C6 C1 C7 N9 85.2(3)
C2 C1 C7 N9 -94.9(3)
C6 C1 C7 S8 -89.7(3)
C2 C1 C7 S8 90.2(3)
C3 C2 N10 O11 -169.9(3)
C1 C2 N10 O11 10.8(4)
C3 C2 N10 O12 10.3(4)
C1 C2 N10 O12 -169.1(3)
